data_7135421
loop_
_publ_author_name
'M, Thillai Natarajan'
'Padhi, Sumanta Kumar'

_publ_section_title
;
 Hydride-mediated ammonia borane dehydrogenation in water by arene-Ru(II)
 catalysts revealed through real-time gas evolution.
;
_journal_issue 21
_journal_name_full 'Chemical communications (Cambridge, England)'
_journal_page_first 5880
_journal_page_last 5884
_journal_paper_doi 10.1039/d5cc06735a
_journal_volume 62
_journal_year 2026
_chemical_formula_moiety 'C17 H21 Cl N2 Ru, C17 H19 Cl N2 Ru, 2(F6 P), 1[OH2]'
_chemical_formula_sum 'C34 H40 Cl2 F12 N4 P2 Ru2'
_chemical_formula_weight 1067.687
_space_group_crystal_system monoclinic
_space_group_IT_number 14
_space_group_name_Hall '-P 2ybc'
_space_group_name_H-M_alt 'P 1 21/c 1'
_symmetry_Int_Tables_number 14
_atom_sites_solution_primary iterative
_audit_creation_date 2025-11-26
_audit_creation_method
;
Olex2 1.5
(compiled 2021.12.09 svn.r5202d8cf for OlexSys, GUI svn.r6439)
;
_audit_update_record
;
2025-11-26 deposited with the CCDC.	2026-02-19 downloaded from the CCDC.
;
_cell_angle_alpha 90
_cell_angle_beta 94.147(17)
_cell_angle_gamma 90
_cell_formula_units_Z 4
_cell_length_a 9.4601(16)
_cell_length_b 15.895(2)
_cell_length_c 26.358(6)
_cell_measurement_reflns_used 2667
_cell_measurement_temperature 293
_cell_measurement_theta_max 23.9250
_cell_measurement_theta_min 2.5610
_cell_volume 3953.0(12)
_computing_cell_refinement 'CrysAlisPro 1.171.40.69a (Rigaku OD, 2020)'
_computing_data_collection 'CrysAlisPro 1.171.40.69a (Rigaku OD, 2020)'
_computing_data_reduction 'CrysAlisPro 1.171.40.69a (Rigaku OD, 2020)'
_computing_molecular_graphics 'Olex2 1.5 (Dolomanov et al., 2009)'
_computing_publication_material 'Olex2 1.5 (Dolomanov et al., 2009)'
_computing_structure_refinement 'olex2.refine 1.5 (Bourhis et al., 2015)'
_computing_structure_solution 'olex2.solve 1.5 (Bourhis et al., 2015)'
_diffrn_ambient_temperature 293
_diffrn_detector 'CCD plate'
_diffrn_detector_area_resol_mean 8.0303
_diffrn_detector_type EosS2
_diffrn_measured_fraction_theta_full 0.9690
_diffrn_measured_fraction_theta_max 0.9690
_diffrn_measurement_details
;
List of Runs (angles in degrees, time in seconds):

  # Type    Start    End  Width  t~exp~   \w     \q     \k     \f   Frames
#--------------------------------------------------------------------------
  1  \w    -30.00   9.00   1.00   55.50    --  -16.64 -77.00-150.00   39
  2  \w    -81.00   0.00   1.00   55.50    --  -16.64 -57.00   0.00   81
  3  \w    -83.00   5.00   1.00   55.50    --  -16.64 -19.00  60.00   88
;
_diffrn_measurement_device 'four-circle diffractometer'
_diffrn_measurement_device_type 'SuperNova, Single source at offset/far, EosS2'
_diffrn_measurement_method '\w scans'
_diffrn_orient_matrix_type 'CrysAlisPro convention (1999,Acta A55,543-557)'
_diffrn_orient_matrix_UB_11 -0.0027701000
_diffrn_orient_matrix_UB_12 -0.0108895000
_diffrn_orient_matrix_UB_13 0.0260636000
_diffrn_orient_matrix_UB_21 0.0751139000
_diffrn_orient_matrix_UB_22 -0.0008729000
_diffrn_orient_matrix_UB_23 0.0027822000
_diffrn_orient_matrix_UB_31 0.0008515000
_diffrn_orient_matrix_UB_32 0.0432934000
_diffrn_orient_matrix_UB_33 0.0066165000
_diffrn_radiation_monochromator mirror
_diffrn_radiation_probe x-ray
_diffrn_radiation_type 'Mo K\a'
_diffrn_radiation_wavelength 0.71073
_diffrn_reflns_av_R_equivalents 0.0686
_diffrn_reflns_av_unetI/netI 0.1655
_diffrn_reflns_Laue_measured_fraction_full 0.9690
_diffrn_reflns_Laue_measured_fraction_max 0.9690
_diffrn_reflns_limit_h_max 11
_diffrn_reflns_limit_h_min -12
_diffrn_reflns_limit_k_max 12
_diffrn_reflns_limit_k_min -21
_diffrn_reflns_limit_l_max 35
_diffrn_reflns_limit_l_min -33
_diffrn_reflns_number 18943
_diffrn_reflns_point_group_measured_fraction_full 0.9690
_diffrn_reflns_point_group_measured_fraction_max 0.9690
_diffrn_reflns_theta_full 24.9995
_diffrn_reflns_theta_max 25.00
_diffrn_reflns_theta_min 2.01
_diffrn_source 'micro-focus sealed X-ray tube'
_diffrn_source_type 'SuperNova (Mo) X-ray Source'
_exptl_absorpt_coefficient_mu 1.069
_exptl_absorpt_correction_T_max 0.825
_exptl_absorpt_correction_T_min 0.782
_exptl_absorpt_correction_type cylinder
_exptl_absorpt_process_details
;
CrysAlisPro 1.171.40.69a (Rigaku Oxford Diffraction, 2020)
Empirical absorption correction using spherical harmonics,
 implemented in SCALE3 ABSPACK scaling algorithm.
;
_exptl_crystal_colour 'dark brown'
_exptl_crystal_colour_modifier dark
_exptl_crystal_colour_primary brown
_exptl_crystal_density_diffrn 1.794
_exptl_crystal_description block
_exptl_crystal_F_000 2121.616
_exptl_crystal_size_max 0.23
_exptl_crystal_size_mid 0.2
_exptl_crystal_size_min 0.18
_refine_diff_density_max 1.0587
_refine_diff_density_min -1.0718
_refine_diff_density_rms 0.2635
_refine_ls_d_res_high 0.8409
_refine_ls_d_res_low 10.1295
_refine_ls_goodness_of_fit_ref 0.9069
_refine_ls_matrix_type full
_refine_ls_number_constraints 68
_refine_ls_number_parameters 505
_refine_ls_number_reflns 6741
_refine_ls_number_restraints 0
_refine_ls_restrained_S_all 0.9069
_refine_ls_R_factor_all 0.1113
_refine_ls_R_factor_gt 0.0503
_refine_ls_shift/su_max 0.0006
_refine_ls_shift/su_mean 0.0001
_refine_ls_structure_factor_coef Fsqd
_refine_ls_weighting_details 'w=1/[\s^2^(Fo^2^)+(0.0000P)^2^] where P=(Fo^2^+2Fc^2^)/3'
_refine_ls_weighting_scheme calc
_refine_ls_wR_factor_gt 0.0526
_refine_ls_wR_factor_ref 0.0663
_reflns_Friedel_coverage 0.0
_reflns_limit_h_max 11
_reflns_limit_h_min -11
_reflns_limit_k_max 18
_reflns_limit_k_min 0
_reflns_limit_l_max 31
_reflns_limit_l_min 0
_reflns_number_gt 4075
_reflns_number_total 6741
_reflns_threshold_expression I>=2u(I)
_cod_data_source_file d5cc06735a2.cif
_cod_data_source_block SKP_TN_X_25_R_A
_cod_depositor_comments 'Adding full bibliography for 7135420--7135422.cif.'
_cod_database_code 7135421
_chemical_oxdiff_formula 'C H N Ru Cl P F'
_olex2_refinement_description
;
;
_olex2_submission_special_instructions 'No special instructions were received'
_oxdiff_exptl_absorpt_empirical_details
;
Empirical correction (ABSPACK) includes:
- Absorption correction using spherical harmonics
- Frame scaling
;
_oxdiff_exptl_absorpt_empirical_full_max 5.021
_oxdiff_exptl_absorpt_empirical_full_min 0.519

loop_
_space_group_symop_id
_space_group_symop_operation_xyz
1 x,y,z
2 -x,y+1/2,-z+1/2
3 -x,-y,-z
4 x,-y-1/2,z-1/2

loop_
_atom_site_label
_atom_site_type_symbol
_atom_site_fract_x
_atom_site_fract_y
_atom_site_fract_z
_atom_site_U_iso_or_equiv
_atom_site_adp_type
_atom_site_occupancy
Ru4 Ru -0.39508(4) 0.36631(2) 0.138230(19) 0.03162(13) Uani 1.000000
Ru1 Ru 0.52149(4) 0.41294(2) 0.390202(19) 0.03180(14) Uani 1.000000
Cl2 Cl 0.58000(14) 0.34024(8) 0.46919(6) 0.0452(4) Uani 1.000000
Cl1 Cl -0.46675(15) 0.44710(8) 0.20971(6) 0.0518(4) Uani 1.000000
P1 P 0.11678(17) 0.23199(9) 0.24682(9) 0.0480(5) Uani 1.000000
P2 P 1.09531(19) 0.23177(11) 0.49771(10) 0.0626(6) Uani 1.000000
F6 F 0.0075(4) 0.30321(19) 0.26082(15) 0.0806(13) Uani 1.000000
N1 N -0.4764(5) 0.4684(2) 0.09412(18) 0.0344(12) Uani 1.000000
N3 N 0.5910(4) 0.3031(2) 0.35511(18) 0.0336(12) Uani 1.000000
F5 F -0.0073(3) 0.16497(19) 0.24539(16) 0.0797(13) Uani 1.000000
F3 F 0.2400(4) 0.2995(2) 0.24805(16) 0.0883(13) Uani 1.000000
N4 N 0.7492(4) 0.4356(2) 0.38671(18) 0.0343(12) Uani 1.000000
F2 F 0.1502(4) 0.2146(2) 0.30644(16) 0.0797(12) Uani 1.000000
F1 F 0.2262(3) 0.1613(2) 0.23347(17) 0.0927(15) Uani 1.000000
N2 N -0.2131(4) 0.4500(2) 0.13618(18) 0.0334(12) Uani 1.000000
F4 F 0.0829(4) 0.2504(2) 0.18796(16) 0.0740(12) Uani 1.000000
C22 C 0.7325(5) 0.2886(3) 0.3605(2) 0.0336(15) Uani 1.000000
C18 C 0.5043(6) 0.2467(3) 0.3286(2) 0.0406(16) Uani 1.000000
C4 C -0.4500(6) 0.6133(3) 0.0736(2) 0.0455(17) Uani 1.000000
H4 H -0.3963(6) 0.6623(3) 0.0756(2) 0.055(2) Uiso 1.000000
C7 C -0.1307(5) 0.4314(3) 0.0912(2) 0.0461(17) Uani 1.000000
H7a H -0.1081(5) 0.3719(3) 0.0912(2) 0.055(2) Uiso 1.000000
H7b H -0.1900(5) 0.4433(3) 0.0605(2) 0.055(2) Uiso 1.000000
C23 C 0.8190(5) 0.3507(3) 0.3913(2) 0.0373(15) Uani 1.000000
H23a H 0.8275(5) 0.3333(3) 0.4266(2) 0.0447(18) Uiso 1.000000
H23b H 0.9134(5) 0.3537(3) 0.3793(2) 0.0447(18) Uiso 1.000000
C24 C 0.8078(5) 0.4909(3) 0.4293(2) 0.0432(17) Uani 1.000000
H24a H 0.7956(5) 0.4629(3) 0.4614(2) 0.052(2) Uiso 1.000000
H24b H 0.7538(5) 0.5428(3) 0.4289(2) 0.052(2) Uiso 1.000000
C5 C -0.4028(6) 0.5407(3) 0.0979(2) 0.0368(16) Uani 1.000000
C20 C 0.7013(6) 0.1608(3) 0.3125(2) 0.0474(18) Uani 1.000000
H20 H 0.7402(6) 0.1138(3) 0.2978(2) 0.057(2) Uiso 1.000000
C17 C -0.3357(6) 0.2625(3) 0.0882(3) 0.0422(17) Uani 1.000000
H17 H -0.2860(6) 0.2631(3) 0.0591(3) 0.051(2) Uiso 1.000000
C21 C 0.7880(5) 0.2169(3) 0.3399(2) 0.0450(18) Uani 1.000000
H21 H 0.8848(5) 0.2063(3) 0.3445(2) 0.054(2) Uiso 1.000000
C19 C 0.5556(6) 0.1746(3) 0.3069(2) 0.0450(17) Uani 1.000000
C32 C 0.2932(6) 0.4007(4) 0.3720(4) 0.064(2) Uani 1.000000
H32 H 0.2361(6) 0.3532(4) 0.3680(4) 0.076(3) Uiso 1.000000
C16 C -0.4828(6) 0.2725(3) 0.0848(3) 0.0463(18) Uani 1.000000
H16 H -0.5308(6) 0.2812(3) 0.0532(3) 0.056(2) Uiso 1.000000
C3 C -0.5808(7) 0.6107(4) 0.0461(3) 0.060(2) Uani 1.000000
H3 H -0.6169(7) 0.6590(4) 0.0300(3) 0.072(2) Uiso 1.000000
C13 C -0.3404(7) 0.2502(3) 0.1808(3) 0.0490(19) Uani 1.000000
H13 H -0.2918(7) 0.2430(3) 0.2125(3) 0.059(2) Uiso 1.000000
C11 C -0.1165(5) 0.4400(3) 0.1838(2) 0.0414(16) Uani 1.000000
H11a H -0.1669(5) 0.4576(3) 0.2128(2) 0.0497(19) Uiso 1.000000
H11b H -0.0932(5) 0.3809(3) 0.1883(2) 0.0497(19) Uiso 1.000000
C28 C 0.7811(5) 0.4761(3) 0.3372(2) 0.0395(16) Uani 1.000000
H28a H 0.7511(5) 0.4381(3) 0.3097(2) 0.0475(19) Uiso 1.000000
H28b H 0.7250(5) 0.5269(3) 0.3328(2) 0.0475(19) Uiso 1.000000
C31 C 0.3527(6) 0.4347(4) 0.3293(3) 0.0530(19) Uani 1.000000
C1 C -0.6028(6) 0.4687(3) 0.0666(2) 0.0466(17) Uani 1.000000
H1 H -0.6552(6) 0.4191(3) 0.0641(2) 0.056(2) Uiso 1.000000
C12 C -0.2646(6) 0.2518(3) 0.1359(3) 0.0432(18) Uani 1.000000
H12 H -0.1666(6) 0.2456(3) 0.1386(3) 0.052(2) Uiso 1.000000
C6 C -0.2713(5) 0.5387(3) 0.1318(2) 0.0426(16) Uani 1.000000
H6a H -0.2012(5) 0.5754(3) 0.1183(2) 0.051(2) Uiso 1.000000
H6b H -0.2909(5) 0.5591(3) 0.1652(2) 0.051(2) Uiso 1.000000
C34 C 0.4001(7) 0.5113(4) 0.4267(3) 0.060(2) Uani 1.000000
H34 H 0.4139(7) 0.5373(4) 0.4583(3) 0.072(2) Uiso 1.000000
C33 C 0.3173(6) 0.4364(4) 0.4204(3) 0.067(2) Uani 1.000000
H33 H 0.2796(6) 0.4114(4) 0.4484(3) 0.080(3) Uiso 1.000000
F12 F 1.0199(6) 0.3162(2) 0.4956(2) 0.173(3) Uani 1.000000
C25 C 0.9628(5) 0.5118(3) 0.4263(2) 0.0490(18) Uani 1.000000
H25a H 1.0182(5) 0.4606(3) 0.4305(2) 0.059(2) Uiso 1.000000
H25b H 0.9927(5) 0.5495(3) 0.4540(2) 0.059(2) Uiso 1.000000
F7 F 1.1704(6) 0.1446(4) 0.4970(2) 0.183(3) Uani 1.000000
C30 C 0.4349(6) 0.5079(4) 0.3357(3) 0.0533(19) Uani 1.000000
H30 H 0.4728(6) 0.5322(4) 0.3076(3) 0.064(2) Uiso 1.000000
C29 C 0.4606(6) 0.5446(3) 0.3833(3) 0.060(2) Uani 1.000000
H29 H 0.5184(6) 0.5919(3) 0.3867(3) 0.072(3) Uiso 1.000000
C14 C -0.4882(7) 0.2594(3) 0.1772(3) 0.050(2) Uani 1.000000
C8 C 0.0065(6) 0.4815(3) 0.0899(3) 0.0517(18) Uani 1.000000
H8a H 0.0566(6) 0.4640(3) 0.0608(3) 0.062(2) Uiso 1.000000
H8b H -0.0155(6) 0.5409(3) 0.0861(3) 0.062(2) Uiso 1.000000
C27 C 0.9355(5) 0.4985(3) 0.3325(2) 0.0512(19) Uani 1.000000
H27a H 0.9448(5) 0.5281(3) 0.3008(2) 0.061(2) Uiso 1.000000
H27b H 0.9913(5) 0.4473(3) 0.3319(2) 0.061(2) Uiso 1.000000
C15 C -0.5595(6) 0.2695(3) 0.1286(3) 0.053(2) Uani 1.000000
H15 H -0.6578(6) 0.2742(3) 0.1255(3) 0.064(3) Uiso 1.000000
C26 C 0.9916(6) 0.5529(3) 0.3762(3) 0.053(2) Uani 1.000000
H26a H 0.9463(6) 0.6077(3) 0.3738(3) 0.064(2) Uiso 1.000000
H26b H 1.0928(6) 0.5610(3) 0.3746(3) 0.064(2) Uiso 1.000000
C2 C -0.6561(6) 0.5382(4) 0.0424(2) 0.0551(19) Uani 1.000000
H2 H -0.7431(6) 0.5362(4) 0.0236(2) 0.066(2) Uiso 1.000000
C9 C 0.1002(6) 0.4681(3) 0.1381(3) 0.059(2) Uani 1.000000
H9a H 0.1309(6) 0.4099(3) 0.1402(3) 0.070(2) Uiso 1.000000
H9b H 0.1837(6) 0.5034(3) 0.1377(3) 0.070(2) Uiso 1.000000
C10 C 0.0193(6) 0.4897(3) 0.1834(3) 0.058(2) Uani 1.000000
H10a H 0.0780(6) 0.4780(3) 0.2144(3) 0.070(2) Uiso 1.000000
H10b H -0.0026(6) 0.5493(3) 0.1829(3) 0.070(2) Uiso 1.000000
F8 F 1.0895(5) 0.2231(3) 0.5570(2) 0.1251(18) Uani 1.000000
F10 F 1.0997(5) 0.2368(3) 0.4375(2) 0.1315(19) Uani 1.000000
F11 F 0.9524(4) 0.1841(3) 0.4888(2) 0.137(2) Uani 1.000000
F9 F 1.2359(6) 0.2759(4) 0.5064(3) 0.246(4) Uani 1.000000

loop_
_atom_site_aniso_label
_atom_site_aniso_U_11
_atom_site_aniso_U_22
_atom_site_aniso_U_33
_atom_site_aniso_U_12
_atom_site_aniso_U_13
_atom_site_aniso_U_23
Ru4 0.0388(3) 0.0279(2) 0.0285(4) -0.00295(19) 0.0050(2) -0.0020(2)
Ru1 0.0357(3) 0.0304(2) 0.0293(4) 0.0067(2) 0.0022(2) -0.0022(2)
Cl2 0.0569(9) 0.0442(8) 0.0349(12) 0.0047(7) 0.0072(8) 0.0062(8)
Cl1 0.0672(10) 0.0514(9) 0.0392(13) -0.0065(7) 0.0211(9) -0.0118(8)
P1 0.0493(10) 0.0460(10) 0.0477(16) -0.0056(8) -0.0039(10) -0.0009(10)
P2 0.0556(12) 0.0641(12) 0.067(2) 0.0095(10) -0.0004(12) 0.0238(12)
F6 0.108(3) 0.061(2) 0.073(4) 0.029(2) 0.013(2) 0.005(2)
N1 0.045(3) 0.032(3) 0.027(4) 0.005(2) 0.008(2) 0.002(2)
N3 0.038(3) 0.029(2) 0.034(4) 0.002(2) 0.006(2) -0.002(2)
F5 0.069(2) 0.071(2) 0.100(4) -0.0238(19) 0.014(2) -0.012(2)
F3 0.093(3) 0.095(3) 0.075(4) -0.048(2) -0.002(2) -0.011(3)
N4 0.047(3) 0.031(3) 0.023(4) -0.001(2) -0.003(2) -0.001(2)
F2 0.086(3) 0.099(3) 0.052(4) 0.000(2) -0.007(2) 0.025(3)
F1 0.064(2) 0.084(3) 0.130(5) 0.025(2) 0.007(2) -0.007(3)
N2 0.047(3) 0.035(3) 0.019(4) -0.008(2) 0.009(2) -0.008(2)
F4 0.089(3) 0.093(3) 0.039(3) -0.003(2) -0.001(2) 0.003(2)
C22 0.038(3) 0.027(3) 0.037(5) 0.007(3) 0.003(3) 0.005(3)
C18 0.056(4) 0.037(3) 0.028(5) -0.006(3) 0.000(3) -0.003(3)
C4 0.066(4) 0.035(3) 0.038(5) 0.004(3) 0.018(4) 0.005(3)
C7 0.053(4) 0.044(3) 0.042(5) -0.002(3) 0.013(3) -0.011(3)
C23 0.038(3) 0.035(3) 0.039(5) 0.004(3) 0.002(3) 0.006(3)
C24 0.046(4) 0.033(3) 0.049(6) 0.002(3) -0.006(3) 0.000(3)
C5 0.045(4) 0.032(3) 0.035(5) 0.001(3) 0.010(3) -0.001(3)
C20 0.071(4) 0.029(3) 0.044(5) 0.010(3) 0.011(4) -0.002(3)
C17 0.053(4) 0.028(3) 0.046(6) 0.002(3) 0.007(3) -0.014(3)
C21 0.034(3) 0.042(3) 0.060(6) 0.011(3) 0.013(3) -0.003(4)
C19 0.072(4) 0.032(3) 0.032(5) 0.013(3) 0.006(3) 0.000(3)
C32 0.044(4) 0.042(4) 0.103(8) 0.009(3) -0.007(5) -0.013(5)
C16 0.065(5) 0.038(3) 0.034(6) -0.004(3) -0.017(4) -0.011(3)
C3 0.074(5) 0.055(4) 0.051(6) 0.026(4) 0.010(4) 0.021(4)
C13 0.077(5) 0.031(3) 0.038(6) -0.002(3) -0.008(4) 0.010(3)
C11 0.043(4) 0.051(4) 0.030(5) -0.006(3) 0.001(3) -0.008(3)
C28 0.052(4) 0.039(3) 0.029(5) -0.001(3) 0.007(3) 0.002(3)
C31 0.049(4) 0.053(4) 0.056(6) 0.029(3) -0.005(4) -0.002(4)
C1 0.048(4) 0.052(4) 0.040(5) -0.003(3) -0.001(3) 0.009(4)
C12 0.049(4) 0.025(3) 0.054(6) 0.002(3) -0.002(4) 0.002(3)
C6 0.051(4) 0.034(3) 0.044(5) 0.000(3) 0.008(3) -0.001(3)
C34 0.070(5) 0.062(5) 0.046(6) 0.046(4) -0.004(4) -0.020(4)
C33 0.054(4) 0.069(5) 0.080(8) 0.026(4) 0.025(4) 0.022(5)
F12 0.251(6) 0.084(3) 0.168(7) 0.072(3) -0.087(5) -0.035(4)
C25 0.054(4) 0.044(4) 0.047(6) -0.007(3) -0.006(3) -0.011(3)
F7 0.208(6) 0.192(5) 0.156(7) 0.132(4) 0.055(4) 0.071(4)
C30 0.057(4) 0.049(4) 0.054(6) 0.021(3) 0.002(4) 0.020(4)
C29 0.061(5) 0.024(3) 0.092(8) 0.015(3) -0.012(5) -0.007(4)
C14 0.064(5) 0.028(3) 0.059(7) -0.010(3) 0.005(4) 0.007(4)
C8 0.059(4) 0.055(4) 0.044(6) -0.004(3) 0.024(4) -0.003(4)
C27 0.047(4) 0.054(4) 0.054(6) -0.002(3) 0.013(4) 0.012(4)
C15 0.049(4) 0.031(3) 0.081(7) -0.010(3) 0.012(4) -0.005(4)
C26 0.051(4) 0.043(4) 0.065(6) -0.012(3) -0.000(4) 0.008(4)
C2 0.053(4) 0.062(4) 0.050(6) 0.009(3) 0.001(4) 0.028(4)
C9 0.043(4) 0.063(4) 0.072(7) -0.013(3) 0.017(4) -0.018(4)
C10 0.049(4) 0.063(4) 0.062(6) -0.010(3) -0.001(4) -0.015(4)
F8 0.177(5) 0.141(4) 0.055(5) -0.037(3) -0.004(3) 0.014(3)
F10 0.174(5) 0.155(4) 0.068(5) 0.028(3) 0.022(4) 0.049(4)
F11 0.102(4) 0.151(4) 0.157(6) -0.049(3) 0.011(3) -0.029(4)
F9 0.130(5) 0.357(9) 0.236(9) -0.149(5) -0.088(5) 0.178(7)

loop_
_atom_type_symbol
_atom_type_scat_dispersion_real
_atom_type_scat_dispersion_imag
_atom_type_scat_Cromer_Mann_a1
_atom_type_scat_Cromer_Mann_a2
_atom_type_scat_Cromer_Mann_a3
_atom_type_scat_Cromer_Mann_a4
_atom_type_scat_Cromer_Mann_b1
_atom_type_scat_Cromer_Mann_b2
_atom_type_scat_Cromer_Mann_b3
_atom_type_scat_Cromer_Mann_b4
_atom_type_scat_Cromer_Mann_c
_atom_type_scat_source
_atom_type_scat_dispersion_source
C 0.00347 0.00161 2.31000 1.02000 1.58860 0.86500 20.84390 10.20750 0.56870 51.65120 0.21560 'International Tables Volume C Table 6.1.1.4 (pp. 500-502)' 'Henke, Gullikson and Davis, At. Data and Nucl. Data Tables, 1993, 54, 2'
Cl 0.14873 0.16029 11.46040 7.19640 6.25560 1.64550 0.01040 1.16620 18.51940 47.77840 -9.55740 'International Tables Volume C Table 6.1.1.4 (pp. 500-502)' 'Henke, Gullikson and Davis, At. Data and Nucl. Data Tables, 1993, 54, 2'
F 0.01794 0.01033 3.53920 2.64120 1.51700 1.02430 10.28250 4.29440 0.26150 26.14760 0.27760 'International Tables Volume C Table 6.1.1.4 (pp. 500-502)' 'Henke, Gullikson and Davis, At. Data and Nucl. Data Tables, 1993, 54, 2'
H 0.00000 0.00000 0.49300 0.32291 0.14019 0.04081 10.51090 26.12570 3.14236 57.79970 0.00304 'International Tables Volume C Table 6.1.1.4 (pp. 500-502)' 'Henke, Gullikson and Davis, At. Data and Nucl. Data Tables, 1993, 54, 2'
N 0.00653 0.00323 12.21260 3.13220 2.01250 1.16630 0.00570 9.89330 28.99750 0.58260 -11.52900 'International Tables Volume C Table 6.1.1.4 (pp. 500-502)' 'Henke, Gullikson and Davis, At. Data and Nucl. Data Tables, 1993, 54, 2'
P 0.10434 0.09671 6.43450 4.17910 1.78000 1.49080 1.90670 27.15700 0.52600 68.16450 1.11490 'International Tables Volume C Table 6.1.1.4 (pp. 500-502)' 'Henke, Gullikson and Davis, At. Data and Nucl. Data Tables, 1993, 54, 2'
Ru -1.23940 0.83517 19.26740 12.91820 4.86337 1.56756 0.80852 8.43467 24.79970 94.29280 5.37874 'International Tables Volume C Table 6.1.1.4 (pp. 500-502)' 'Henke, Gullikson and Davis, At. Data and Nucl. Data Tables, 1993, 54, 2'

loop_
_geom_angle_atom_site_label_1
_geom_angle_atom_site_label_2
_geom_angle_atom_site_label_3
_geom_angle
_geom_angle_site_symmetry_1
_geom_angle_site_symmetry_3
_geom_angle_publ_flag
N1 Ru4 Cl1 84.78(13) . . ?
N2 Ru4 Cl1 87.81(12) . . ?
N2 Ru4 N1 76.95(17) . . ?
C17 Ru4 Cl1 163.61(17) . . ?
C17 Ru4 N1 110.1(2) . . ?
C17 Ru4 N2 101.85(18) . . ?
C16 Ru4 Cl1 138.90(18) . . ?
C16 Ru4 N1 93.7(2) . . ?
C16 Ru4 N2 131.9(2) . . ?
C16 Ru4 C17 37.18(18) . . ?
C13 Ru4 Cl1 96.70(18) . . ?
C13 Ru4 N1 171.4(2) . . ?
C13 Ru4 N2 111.6(2) . . ?
C13 Ru4 C17 67.5(2) . . ?
C13 Ru4 C16 79.6(2) . . ?
C12 Ru4 Cl1 130.5(2) . . ?
C12 Ru4 N1 143.5(2) . . ?
C12 Ru4 N2 93.34(18) . . ?
C12 Ru4 C17 36.8(2) . . ?
C12 Ru4 C16 66.7(2) . . ?
C12 Ru4 C13 37.8(2) . . ?
C14 Ru4 Cl1 84.36(17) . . ?
C14 Ru4 N1 135.1(2) . . ?
C14 Ru4 N2 145.7(2) . . ?
C14 Ru4 C17 80.2(2) . . ?
C14 Ru4 C16 68.0(2) . . ?
C14 Ru4 C13 37.11(19) . . ?
C14 Ru4 C12 67.6(2) . . ?
C15 Ru4 Cl1 103.09(19) . . ?
C15 Ru4 N1 104.4(2) . . ?
C15 Ru4 N2 169.1(2) . . ?
C15 Ru4 C17 67.4(2) . . ?
C15 Ru4 C16 37.6(2) . . ?
C15 Ru4 C13 67.0(2) . . ?
C15 Ru4 C12 79.1(2) . . ?
C15 Ru4 C14 37.6(2) . . ?
N3 Ru1 Cl2 85.55(13) . . ?
N4 Ru1 Cl2 87.13(12) . . ?
N4 Ru1 N3 77.19(15) . . ?
C32 Ru1 Cl2 108.0(2) . . ?
C32 Ru1 N3 99.5(2) . . ?
C32 Ru1 N4 164.4(3) . . ?
C31 Ru1 Cl2 144.3(2) . . ?
C31 Ru1 N3 92.46(19) . . ?
C31 Ru1 N4 127.2(2) . . ?
C31 Ru1 C32 37.2(2) . . ?
C34 Ru1 Cl2 93.3(2) . . ?
C34 Ru1 N3 166.2(2) . . ?
C34 Ru1 N4 116.6(2) . . ?
C34 Ru1 C32 67.7(2) . . ?
C34 Ru1 C31 80.5(2) . . ?
C33 Ru1 Cl2 85.43(19) . . ?
C33 Ru1 N3 128.2(2) . . ?
C33 Ru1 N4 152.7(3) . . ?
C33 Ru1 C32 37.5(2) . . ?
C33 Ru1 C31 68.0(3) . . ?
C33 Ru1 C34 38.1(2) . . ?
C30 Ru1 Cl2 160.76(19) . . ?
C30 Ru1 N3 113.3(2) . . ?
C30 Ru1 N4 100.41(19) . . ?
C30 Ru1 C32 66.6(2) . . ?
C30 Ru1 C31 37.1(2) . . ?
C30 Ru1 C34 67.5(2) . . ?
C30 Ru1 C33 79.8(2) . . ?
C29 Ru1 Cl2 125.2(2) . . ?
C29 Ru1 N3 148.3(3) . . ?
C29 Ru1 N4 95.38(19) . . ?
C29 Ru1 C32 79.4(2) . . ?
C29 Ru1 C31 67.4(2) . . ?
C29 Ru1 C34 37.9(2) . . ?
C29 Ru1 C33 68.2(2) . . ?
C29 Ru1 C30 37.0(2) . . ?
F5 P1 F6 89.50(19) . . ?
F3 P1 F6 90.2(2) . . ?
F3 P1 F5 179.6(2) . . ?
F2 P1 F6 88.9(2) . . ?
F2 P1 F5 90.0(2) . . ?
F2 P1 F3 90.2(2) . . ?
F1 P1 F6 179.4(3) . . ?
F1 P1 F5 90.70(19) . . ?
F1 P1 F3 89.6(2) . . ?
F1 P1 F2 90.5(2) . . ?
F4 P1 F6 90.4(2) . . ?
F4 P1 F5 90.2(2) . . ?
F4 P1 F3 89.5(2) . . ?
F4 P1 F2 179.2(2) . . ?
F4 P1 F1 90.2(2) . . ?
F7 P2 F12 177.1(4) . . ?
F8 P2 F12 93.7(3) . . ?
F8 P2 F7 89.0(3) . . ?
F10 P2 F12 88.0(3) . . ?
F10 P2 F7 89.4(3) . . ?
F10 P2 F8 177.8(3) . . ?
F11 P2 F12 91.4(3) . . ?
F11 P2 F7 87.5(3) . . ?
F11 P2 F8 90.8(3) . . ?
F11 P2 F10 87.7(3) . . ?
F9 P2 F12 90.1(4) . . ?
F9 P2 F7 91.0(4) . . ?
F9 P2 F8 89.1(3) . . ?
F9 P2 F10 92.4(3) . . ?
F9 P2 F11 178.5(4) . . ?
C5 N1 Ru4 116.8(4) . . ?
C1 N1 Ru4 124.8(3) . . ?
C1 N1 C5 118.0(4) . . ?
C22 N3 Ru1 115.7(3) . . ?
C18 N3 Ru1 124.9(3) . . ?
C18 N3 C22 119.4(4) . . ?
C23 N4 Ru1 106.0(3) . . ?
C24 N4 Ru1 112.0(3) . . ?
C24 N4 C23 109.3(4) . . ?
C28 N4 Ru1 111.4(3) . . ?
C28 N4 C23 109.8(4) . . ?
C28 N4 C24 108.2(4) . . ?
C7 N2 Ru4 110.9(3) . . ?
C11 N2 Ru4 110.4(3) . . ?
C11 N2 C7 108.7(4) . . ?
C6 N2 Ru4 106.6(3) . . ?
C6 N2 C7 109.3(4) . . ?
C6 N2 C11 110.9(4) . . ?
C23 C22 N3 116.4(4) . . ?
C21 C22 N3 120.0(5) . . ?
C21 C22 C23 123.5(5) . . ?
C19 C18 N3 122.5(5) . . ?
C5 C4 H4 121.1(3) . . ?
C3 C4 H4 121.1(3) . . ?
C3 C4 C5 117.7(5) . . ?
H7a C7 N2 108.7(3) . . ?
H7b C7 N2 108.7(3) . . ?
H7b C7 H7a 107.6 . . ?
C8 C7 N2 114.1(4) . . ?
C8 C7 H7a 108.7(3) . . ?
C8 C7 H7b 108.7(3) . . ?
C22 C23 N4 109.4(4) . . ?
H23a C23 N4 109.8(3) . . ?
H23a C23 C22 109.8(3) . . ?
H23b C23 N4 109.8(2) . . ?
H23b C23 C22 109.8(3) . . ?
H23b C23 H23a 108.3 . . ?
H24a C24 N4 108.9(3) . . ?
H24b C24 N4 108.9(2) . . ?
H24b C24 H24a 107.7 . . ?
C25 C24 N4 113.4(4) . . ?
C25 C24 H24a 108.9(3) . . ?
C25 C24 H24b 108.9(3) . . ?
C4 C5 N1 122.2(5) . . ?
C6 C5 N1 115.8(5) . . ?
C6 C5 C4 122.0(5) . . ?
C21 C20 H20 120.0(3) . . ?
C19 C20 H20 120.0(3) . . ?
C19 C20 C21 120.1(5) . . ?
H17 C17 Ru4 130.69(15) . . ?
C16 C17 Ru4 70.0(3) . . ?
C16 C17 H17 120.5(4) . . ?
C12 C17 Ru4 71.3(3) . . ?
C12 C17 H17 120.5(4) . . ?
C12 C17 C16 119.0(6) . . ?
C20 C21 C22 120.6(5) . . ?
H21 C21 C22 119.7(3) . . ?
H21 C21 C20 119.7(3) . . ?
C20 C19 C18 117.4(5) . . ?
H32 C32 Ru1 130.75(15) . . ?
C31 C32 Ru1 72.2(4) . . ?
C31 C32 H32 119.1(4) . . ?
C33 C32 Ru1 70.8(4) . . ?
C33 C32 H32 119.1(4) . . ?
C33 C32 C31 121.8(6) . . ?
C17 C16 Ru4 72.8(3) . . ?
H16 C16 Ru4 128.07(15) . . ?
H16 C16 C17 119.5(4) . . ?
C15 C16 Ru4 71.8(4) . . ?
C15 C16 C17 120.9(6) . . ?
C15 C16 H16 119.5(4) . . ?
H3 C3 C4 119.8(3) . . ?
C2 C3 C4 120.4(5) . . ?
C2 C3 H3 119.8(4) . . ?
H13 C13 Ru4 130.01(16) . . ?
C12 C13 Ru4 71.1(3) . . ?
C12 C13 H13 120.0(4) . . ?
C14 C13 Ru4 71.4(3) . . ?
C14 C13 H13 120.0(4) . . ?
C14 C13 C12 120.0(6) . . ?
H11a C11 N2 108.8(3) . . ?
H11b C11 N2 108.8(2) . . ?
H11b C11 H11a 107.7 . . ?
C10 C11 N2 113.9(5) . . ?
C10 C11 H11a 108.8(3) . . ?
C10 C11 H11b 108.8(3) . . ?
H28a C28 N4 108.5(3) . . ?
H28b C28 N4 108.5(2) . . ?
H28b C28 H28a 107.5 . . ?
C27 C28 N4 115.2(5) . . ?
C27 C28 H28a 108.5(3) . . ?
C27 C28 H28b 108.5(3) . . ?
C32 C31 Ru1 70.6(4) . . ?
C30 C31 Ru1 71.2(3) . . ?
C30 C31 C32 118.3(7) . . ?
H1 C1 N1 118.7(3) . . ?
C2 C1 N1 122.6(5) . . ?
C2 C1 H1 118.7(4) . . ?
C17 C12 Ru4 71.8(3) . . ?
C13 C12 Ru4 71.1(3) . . ?
C13 C12 C17 120.8(6) . . ?
H12 C12 Ru4 130.03(14) . . ?
H12 C12 C17 119.6(4) . . ?
H12 C12 C13 119.6(4) . . ?
C5 C6 N2 110.6(4) . . ?
H6a C6 N2 109.5(2) . . ?
H6a C6 C5 109.5(3) . . ?
H6b C6 N2 109.5(3) . . ?
H6b C6 C5 109.5(3) . . ?
H6b C6 H6a 108.1 . . ?
H34 C34 Ru1 131.55(17) . . ?
C33 C34 Ru1 69.9(3) . . ?
C33 C34 H34 121.1(5) . . ?
C29 C34 Ru1 70.0(3) . . ?
C29 C34 H34 121.1(4) . . ?
C29 C34 C33 117.8(7) . . ?
C32 C33 Ru1 71.8(4) . . ?
C34 C33 Ru1 72.0(3) . . ?
C34 C33 C32 119.7(7) . . ?
H33 C33 Ru1 128.23(18) . . ?
H33 C33 C32 120.2(4) . . ?
H33 C33 C34 120.2(5) . . ?
H25a C25 C24 109.2(3) . . ?
H25b C25 C24 109.2(3) . . ?
H25b C25 H25a 107.9 . . ?
C26 C25 C24 112.1(5) . . ?
C26 C25 H25a 109.2(3) . . ?
C26 C25 H25b 109.2(3) . . ?
C31 C30 Ru1 71.7(3) . . ?
H30 C30 Ru1 131.18(16) . . ?
H30 C30 C31 119.4(4) . . ?
C29 C30 Ru1 70.5(4) . . ?
C29 C30 C31 121.1(7) . . ?
C29 C30 H30 119.4(4) . . ?
C34 C29 Ru1 72.1(3) . . ?
C30 C29 Ru1 72.5(3) . . ?
C30 C29 C34 121.1(6) . . ?
H29 C29 Ru1 128.22(16) . . ?
H29 C29 C34 119.4(4) . . ?
H29 C29 C30 119.4(4) . . ?
C13 C14 Ru4 71.5(3) . . ?
C15 C14 Ru4 70.7(3) . . ?
C15 C14 C13 118.8(6) . . ?
H8a C8 C7 109.5(3) . . ?
H8b C8 C7 109.5(3) . . ?
H8b C8 H8a 108.1 . . ?
C9 C8 C7 110.8(5) . . ?
C9 C8 H8a 109.5(3) . . ?
C9 C8 H8b 109.5(3) . . ?
H27a C27 C28 109.4(3) . . ?
H27b C27 C28 109.4(3) . . ?
H27b C27 H27a 108.0 . . ?
C26 C27 C28 111.2(5) . . ?
C26 C27 H27a 109.4(3) . . ?
C26 C27 H27b 109.4(3) . . ?
C16 C15 Ru4 70.6(3) . . ?
C14 C15 Ru4 71.7(3) . . ?
C14 C15 C16 120.4(6) . . ?
H15 C15 Ru4 130.61(15) . . ?
H15 C15 C16 119.8(4) . . ?
H15 C15 C14 119.8(4) . . ?
C27 C26 C25 110.1(5) . . ?
H26a C26 C25 109.6(3) . . ?
H26a C26 C27 109.6(3) . . ?
H26b C26 C25 109.6(3) . . ?
H26b C26 C27 109.6(3) . . ?
H26b C26 H26a 108.2 . . ?
C1 C2 C3 119.0(6) . . ?
H2 C2 C3 120.5(4) . . ?
H2 C2 C1 120.5(4) . . ?
H9a C9 C8 109.8(3) . . ?
H9b C9 C8 109.8(3) . . ?
H9b C9 H9a 108.2 . . ?
C10 C9 C8 109.6(5) . . ?
C10 C9 H9a 109.8(3) . . ?
C10 C9 H9b 109.8(3) . . ?
C9 C10 C11 111.6(5) . . ?
H10a C10 C11 109.3(3) . . ?
H10a C10 C9 109.3(4) . . ?
H10b C10 C11 109.3(3) . . ?
H10b C10 C9 109.3(3) . . ?
H10b C10 H10a 108.0 . . ?

loop_
_geom_bond_atom_site_label_1
_geom_bond_atom_site_label_2
_geom_bond_distance
_geom_bond_site_symmetry_2
_geom_bond_publ_flag
Ru4 Cl1 2.4172(16) . ?
Ru4 N1 2.109(4) . ?
Ru4 N2 2.179(4) . ?
Ru4 C17 2.209(5) . ?
Ru4 C16 2.173(5) . ?
Ru4 C13 2.203(5) . ?
Ru4 C12 2.203(5) . ?
Ru4 C14 2.202(5) . ?
Ru4 C15 2.190(5) . ?
Ru1 Cl2 2.4103(16) . ?
Ru1 N3 2.103(4) . ?
Ru1 N4 2.193(4) . ?
Ru1 C32 2.187(6) . ?
Ru1 C31 2.208(6) . ?
Ru1 C34 2.202(5) . ?
Ru1 C33 2.174(6) . ?
Ru1 C30 2.201(6) . ?
Ru1 C29 2.175(5) . ?
P1 F6 1.594(3) . ?
P1 F5 1.584(3) . ?
P1 F3 1.582(3) . ?
P1 F2 1.604(4) . ?
P1 F1 1.585(3) . ?
P1 F4 1.589(4) . ?
P2 F12 1.520(4) . ?
P2 F7 1.557(5) . ?
P2 F8 1.574(5) . ?
P2 F10 1.593(5) . ?
P2 F11 1.552(4) . ?
P2 F9 1.506(4) . ?
N1 C5 1.344(6) . ?
N1 C1 1.353(6) . ?
N3 C22 1.355(5) . ?
N3 C18 1.372(6) . ?
N4 C23 1.503(5) . ?
N4 C24 1.501(6) . ?
N4 C28 1.505(6) . ?
N2 C7 1.495(6) . ?
N2 C11 1.507(6) . ?
N2 C6 1.515(5) . ?
C22 C23 1.486(6) . ?
C22 C21 1.383(6) . ?
C18 C19 1.384(7) . ?
C4 H4 0.9300 . ?
C4 C5 1.377(7) . ?
C4 C3 1.389(7) . ?
C7 H7a 0.9700 . ?
C7 H7b 0.9700 . ?
C7 C8 1.526(6) . ?
C23 H23a 0.9700 . ?
C23 H23b 0.9700 . ?
C24 H24a 0.9700 . ?
C24 H24b 0.9700 . ?
C24 C25 1.511(6) . ?
C5 C6 1.478(7) . ?
C20 H20 0.9300 . ?
C20 C21 1.378(7) . ?
C20 C19 1.393(6) . ?
C17 H17 0.9300 . ?
C17 C16 1.397(7) . ?
C17 C12 1.393(8) . ?
C21 H21 0.9300 . ?
C32 H32 0.9300 . ?
C32 C31 1.402(9) . ?
C32 C33 1.401(9) . ?
C16 H16 0.9300 . ?
C16 C15 1.407(8) . ?
C3 H3 0.9300 . ?
C3 C2 1.354(7) . ?
C13 H13 0.9300 . ?
C13 C12 1.427(8) . ?
C13 C14 1.402(7) . ?
C11 H11a 0.9700 . ?
C11 H11b 0.9700 . ?
C11 C10 1.508(6) . ?
C28 H28a 0.9700 . ?
C28 H28b 0.9700 . ?
C28 C27 1.517(6) . ?
C31 C30 1.403(8) . ?
C1 H1 0.9300 . ?
C1 C2 1.354(7) . ?
C12 H12 0.9300 . ?
C6 H6a 0.9700 . ?
C6 H6b 0.9700 . ?
C34 H34 0.9300 . ?
C34 C33 1.428(8) . ?
C34 C29 1.420(9) . ?
C33 H33 0.9300 . ?
C25 H25a 0.9700 . ?
C25 H25b 0.9700 . ?
C25 C26 1.516(7) . ?
C30 H30 0.9300 . ?
C30 C29 1.389(8) . ?
C29 H29 0.9300 . ?
C14 C15 1.414(8) . ?
C8 H8a 0.9700 . ?
C8 H8b 0.9700 . ?
C8 C9 1.511(8) . ?
C27 H27a 0.9700 . ?
C27 H27b 0.9700 . ?
C27 C26 1.506(7) . ?
C15 H15 0.9300 . ?
C26 H26a 0.9700 . ?
C26 H26b 0.9700 . ?
C2 H2 0.9300 . ?
C9 H9a 0.9700 . ?
C9 H9b 0.9700 . ?
C9 C10 1.504(7) . ?
C10 H10a 0.9700 . ?
C10 H10b 0.9700 . ?

loop_
_geom_torsion_atom_site_label_1
_geom_torsion_atom_site_label_2
_geom_torsion_atom_site_label_3
_geom_torsion_atom_site_label_4
_geom_torsion
_geom_torsion_site_symmetry_1
_geom_torsion_site_symmetry_2
_geom_torsion_site_symmetry_3
_geom_torsion_site_symmetry_4
_geom_torsion_publ_flag
Ru4 N1 C5 C4 -175.6(4) . . . . ?
Ru4 N1 C5 C6 1.4(4) . . . . ?
Ru4 N1 C1 C2 174.1(5) . . . . ?
Ru4 N2 C7 C8 -174.3(4) . . . . ?
Ru4 N2 C11 C10 174.6(3) . . . . ?
Ru4 N2 C6 C5 -38.3(4) . . . . ?
Ru4 C17 C16 C15 -55.5(3) . . . . ?
Ru4 C17 C12 C13 53.7(3) . . . . ?
Ru4 C16 C17 C12 53.8(3) . . . . ?
Ru4 C16 C15 C14 -53.6(3) . . . . ?
Ru4 C13 C12 C17 -54.0(3) . . . . ?
Ru4 C13 C14 C15 54.5(4) . . . . ?
Ru4 C12 C17 C16 -53.1(3) . . . . ?
Ru4 C12 C13 C14 54.1(3) . . . . ?
Ru4 C14 C13 C12 -53.9(3) . . . . ?
Ru4 C14 C15 C16 53.1(3) . . . . ?
Ru4 C15 C16 C17 56.0(3) . . . . ?
Ru4 C15 C14 C13 -54.8(3) . . . . ?
Ru1 N3 C22 C23 1.4(4) . . . . ?
Ru1 N3 C22 C21 178.3(4) . . . . ?
Ru1 N3 C18 C19 -178.9(5) . . . . ?
Ru1 N4 C23 C22 41.2(3) . . . . ?
Ru1 N4 C24 C25 -176.7(3) . . . . ?
Ru1 N4 C28 C27 176.8(3) . . . . ?
Ru1 C32 C31 C30 -54.6(3) . . . . ?
Ru1 C32 C33 C34 55.8(3) . . . . ?
Ru1 C31 C32 C33 52.7(4) . . . . ?
Ru1 C31 C30 C29 -52.4(4) . . . . ?
Ru1 C34 C33 C32 -55.7(4) . . . . ?
Ru1 C34 C29 C30 55.7(4) . . . . ?
Ru1 C33 C32 C31 -53.3(4) . . . . ?
Ru1 C33 C34 C29 52.8(4) . . . . ?
Ru1 C30 C31 C32 54.4(4) . . . . ?
Ru1 C30 C29 C34 -55.5(4) . . . . ?
Ru1 C29 C34 C33 -52.8(4) . . . . ?
Ru1 C29 C30 C31 53.0(4) . . . . ?
N1 C5 C4 C3 2.3(7) . . . . ?
N1 C5 C6 N2 25.7(5) . . . . ?
N1 C1 C2 C3 -0.4(7) . . . . ?
N3 C22 C23 N4 -29.8(5) . . . . ?
N3 C22 C21 C20 1.9(6) . . . . ?
N3 C18 C19 C20 -0.7(7) . . . . ?
N4 C23 C22 C21 153.3(4) . . . . ?
N4 C24 C25 C26 56.5(5) . . . . ?
N4 C28 C27 C26 -54.6(5) . . . . ?
N2 C7 C8 C9 56.0(5) . . . . ?
N2 C11 C10 C9 -56.1(5) . . . . ?
N2 C6 C5 C4 -157.3(4) . . . . ?
C22 C21 C20 C19 -2.3(7) . . . . ?
C18 C19 C20 C21 1.6(7) . . . . ?
C4 C3 C2 C1 0.9(7) . . . . ?
C7 C8 C9 C10 -55.4(5) . . . . ?
C24 C25 C26 C27 -54.5(5) . . . . ?
C17 C16 C15 C14 2.3(5) . . . . ?
C17 C12 C13 C14 0.0(6) . . . . ?
C32 C31 C30 C29 1.9(6) . . . . ?
C32 C33 C34 C29 -2.8(6) . . . . ?
C16 C15 C14 C13 -1.7(6) . . . . ?
C11 C10 C9 C8 55.8(5) . . . . ?
C28 C27 C26 C25 52.7(5) . . . . ?
C31 C30 C29 C34 -2.5(6) . . . . ?
